data_1529947
loop_
_publ_author_name
'Frostaeng, S.'
'Werner, P.E.'

_publ_section_title
;
 Rietveld Profile Refinement of the Sodium Ion Conductors Na1.8 (Ga.2
 Zn.8) Si O4 and Na1.8 (Ga.2 Zn.8) Ge O4
;
_journal_name_full 'Materials Research Bulletin'
_journal_page_first 833
_journal_page_last 843
_journal_volume 24
_journal_year 1989
_chemical_formula_sum 'Ga0.2 Na1.8 O4 Si Zn0.8'
_chemical_name_systematic 'Na1.8 (Ga0.2 Zn0.8) (Si O4)'
_space_group_IT_number 29
_symmetry_space_group_name_Hall 'P 2c -2ac'
_symmetry_space_group_name_H-M 'P c a 21'
_cell_angle_alpha 90
_cell_angle_beta 90
_cell_angle_gamma 90
_cell_formula_units_Z 8
_cell_length_a 10.4593
_cell_length_b 5.2314
_cell_length_c 14.4597
_cell_volume 791.188
_citation_journal_id_ASTM MRBUAC
_cod_data_source_file Frostaeng_MRBUAC_1989_1914.cif
_cod_data_source_block Ga0.2Na1.8O4Si1Zn0.8
_cod_original_cell_volume 791.1882
_cod_original_formula_sum 'Ga0.2 Na1.8 O4 Si1 Zn0.8'
_cod_database_code 1529947

loop_
_symmetry_equiv_pos_as_xyz
x,y,z
-x,-y,z+1/2
-x+1/2,y,z+1/2
x+1/2,-y,z

loop_
_atom_site_label
_atom_site_type_symbol
_atom_site_fract_x
_atom_site_fract_y
_atom_site_fract_z
_atom_site_occupancy
_atom_site_U_iso_or_equiv
Na1 Na+1 0.013 0.534 0.433 0.9 0.0
Ga2 Ga+3 0.021 0.952 0.817 0.2 0.0
O5 O-2 0.057 0.965 0.415 1 0.0
O3 O-2 0.228 0.377 0.464 1 0.0
Na4 Na+1 0.228 0.057 0.184 0.9 0.0
Na3 Na+1 0.228 0.557 0.316 0.9 0.0
Ga1 Ga+3 0.226 0.05 0.436 0.2 0.0
Zn2 Zn+2 0.021 0.952 0.817 0.8 0.0
Zn1 Zn+2 0.226 0.05 0.436 0.8 0.0
O8 O-2 0.018 0.37 0.285 1 0.0
O7 O-2 0.018 0.87 0.215 1 0.0
O4 O-2 0.228 0.877 0.036 1 0.0
Si2 Si+4 0.226 0.55 0.064 1 0.0
Na2 Na+1 0.013 0.034 0.067 0.9 0.0
O1 O-2 0.187 0.981 0.83 1 0.0
O2 O-2 0.187 0.481 0.661 1 0.0
O6 O-2 0.057 0.465 0.085 1 0.0
Si1 Si+4 0.021 0.452 0.683 1 0.0
